data_5000366
_chemical_formula_moiety 'C208 H152 Mn12 O48, 2(C6H6)'
_chemical_formula_sum 'C220 H174 Mn12 O48'
_chemical_formula_weight 4244.87
_space_group_IT_number 122
_symmetry_cell_setting tetragonal
_symmetry_space_group_name_Hall 'I -4 2bw'
_symmetry_space_group_name_H-M 'I -4 2 d'
_atom_sites_solution_hydrogens geom
_atom_sites_solution_primary direct
_atom_sites_solution_secondary difmap
_cell_angle_alpha 90.00
_cell_angle_beta 90.00
_cell_angle_gamma 90.00
_cell_formula_units_Z 4
_cell_length_a 20.530(4)
_cell_length_b 20.531(4)
_cell_length_c 63.827(13)
_cell_measurement_reflns_used 102
_cell_measurement_temperature 110
_cell_measurement_theta_max 11.19
_cell_measurement_theta_min 8.81
_cell_volume 26903.3(93)
_diffrn_ambient_temperature 110
_diffrn_measurement_device 'Picker diffractometer'
_diffrn_measurement_method '\w scans'
_diffrn_radiation_monochromator graphite
_diffrn_radiation_source 'normal-focus sealed tube'
_diffrn_radiation_type MoK\a
_diffrn_radiation_wavelength 0.71073
_diffrn_reflns_av_R_equivalents 0.1819
_diffrn_reflns_av_sigmaI/netI 0.1584
_diffrn_reflns_limit_h_max 6
_diffrn_reflns_limit_h_min -22
_diffrn_reflns_limit_k_max 22
_diffrn_reflns_limit_k_min -21
_diffrn_reflns_limit_l_max 68
_diffrn_reflns_limit_l_min -21
_diffrn_reflns_number 17852
_diffrn_reflns_theta_max 22.52
_diffrn_reflns_theta_min 2.73
_diffrn_standards_decay_% 0
_diffrn_standards_interval_count 300
_diffrn_standards_interval_time ?
_diffrn_standards_number 4
_exptl_absorpt_coefficient_mu 0.601
_exptl_absorpt_correction_T_max ?
_exptl_absorpt_correction_T_min ?
_exptl_absorpt_correction_type none
_exptl_crystal_colour black
_exptl_crystal_density_diffrn 1.048
_exptl_crystal_density_meas ?
_exptl_crystal_density_method ?
_exptl_crystal_description block
_exptl_crystal_F_000 8712
_exptl_crystal_size_max .60
_exptl_crystal_size_mid .56
_exptl_crystal_size_min .52
_refine_diff_density_max 1.969
_refine_diff_density_min -1.044
_refine_diff_density_rms 0.212
_refine_ls_abs_structure_details 'Flack H D (1983), Acta Cryst. A39, 876-881'
_refine_ls_abs_structure_Flack 0.01(7)
_refine_ls_extinction_method none
_refine_ls_goodness_of_fit_all 1.998
_refine_ls_goodness_of_fit_obs 2.451
_refine_ls_hydrogen_treatment calc
_refine_ls_matrix_type full
_refine_ls_number_parameters 309
_refine_ls_number_reflns 8617
_refine_ls_number_restraints 236
_refine_ls_restrained_S_all 1.992
_refine_ls_restrained_S_obs 2.400
_refine_ls_R_factor_all 0.2337
_refine_ls_R_factor_obs 0.1556
_refine_ls_shift/esd_max 0.164
_refine_ls_shift/esd_mean 0.010
_refine_ls_structure_factor_coef Fsqd
_refine_ls_weighting_details 'w = [\s^2^(Fo^2^)+(0.0600Fo^2^)^2^]^-1^'
_refine_ls_weighting_scheme calc
_refine_ls_wR_factor_all 0.3637
_refine_ls_wR_factor_obs 0.3277
_reflns_number_observed 4785
_reflns_number_total 8639
_reflns_observed_criterion >2sigma(I)
_cod_depositor_comments
;
The following automatic conversions were performed:
'_symmetry_cell_setting' value 'Tetragonal' changed to 'tetragonal'
according to '/home/saulius/struct/CIF-dictionaries/cif_core.dic'
dictionary named 'cif_core.dic' version 2.4.1 from 2010-06-29.

Automatic conversion script
Id: cif_fix_enum 1527 2010-12-29 10:47:43Z saulius 

The following automatic conversions were performed:

'_refine_ls_weighting_scheme' value ' calc
[\s^2^(Fo^2^)+(0.0600Fo^2^)^2^]^-1^' was changed to 'calc'. New tag
'_refine_ls_weighting_details' was created. The value of the new tag
was set to 'w = [\s^2^(Fo^2^)+(0.0600Fo^2^)^2^]^-1^'.

Automatic conversion script
Id: cif_fix_values 3143 2015-03-26 13:38:13Z robertas 
;
_cod_database_code 5000366

loop_
_symmetry_equiv_pos_as_xyz
'x, y, z'
'-x, -y, z'
'y, -x, -z'
'-y, x, -z'
'-x+1/2, y, -z+3/4'
'x+1/2, -y, -z+3/4'
'-y+1/2, -x, z+3/4'
'y+1/2, x, z+3/4'
'x+1/2, y+1/2, z+1/2'
'-x+1/2, -y+1/2, z+1/2'
'y+1/2, -x+1/2, -z+1/2'
'-y+1/2, x+1/2, -z+1/2'
'-x+1, y+1/2, -z+5/4'
'x+1, -y+1/2, -z+5/4'
'-y+1, -x+1/2, z+5/4'
'y+1, x+1/2, z+5/4'

loop_
_atom_site_aniso_label
_atom_site_aniso_U_11
_atom_site_aniso_U_22
_atom_site_aniso_U_33
_atom_site_aniso_U_23
_atom_site_aniso_U_13
_atom_site_aniso_U_12
Mn1 0.037(2) 0.046(2) 0.027(2) -0.0004(14) -0.0036(13) -0.0011(11)
Mn2 0.040(2) 0.042(2) 0.038(2) -0.0010(13) -0.0009(13) -0.0024(12)
Mn3 0.041(2) 0.035(2) 0.041(2) 0.0003(13) -0.0001(14) 0.0007(13)
O4 0.058(8) 0.047(8) 0.007(6) -0.004(6) 0.005(6) 0.003(5)
O5 0.026(7) 0.062(8) 0.047(9) 0.003(6) 0.009(6) -0.002(6)
O6 0.037(7) 0.040(7) 0.037(8) -0.016(6) -0.007(6) 0.000(5)
O7 0.045(8) 0.082(10) 0.039(8) -0.002(7) -0.002(6) -0.025(7)
O8 0.051(8) 0.041(8) 0.049(8) 0.003(6) 0.001(6) -0.015(6)
O9 0.019(6) 0.067(9) 0.049(8) 0.007(7) 0.014(6) 0.006(6)
O10 0.043(8) 0.031(7) 0.054(8) 0.002(6) 0.001(6) -0.004(5)
O11 0.065(10) 0.069(10) 0.063(11) 0.033(8) -0.002(7) -0.011(7)
O12 0.036(8) 0.032(7) 0.085(11) -0.003(7) -0.006(7) 0.001(5)
O13 0.036(8) 0.047(8) 0.054(9) 0.008(6) -0.011(6) 0.001(6)
O14 0.037(8) 0.077(10) 0.035(8) -0.016(6) -0.012(6) 0.000(6)
O15 0.050(8) 0.041(8) 0.035(8) 0.000(6) 0.001(6) -0.007(6)

loop_
_atom_site_label
_atom_site_type_symbol
_atom_site_fract_x
_atom_site_fract_y
_atom_site_fract_z
_atom_site_U_iso_or_equiv
_atom_site_thermal_displace_type
_atom_site_occupancy
_atom_site_calc_flag
_atom_site_refinement_flags
_atom_site_disorder_group
Mn1 Mn 0.55147(12) 0.05103(13) 0.76461(4) 0.0366(7) Uani 1 d . .
Mn2 Mn 0.64988(12) 0.14483(13) 0.76260(5) 0.0397(7) Uani 1 d . .
Mn3 Mn 0.50661(13) 0.20407(12) 0.74756(4) 0.0387(7) Uani 1 d . .
O4 O 0.5430(6) 0.0430(5) 0.7350(2) 0.037(3) Uani 1 d . .
O5 O 0.6423(5) 0.0525(6) 0.7611(2) 0.045(3) Uani 1 d . .
O6 O 0.5572(5) 0.1395(5) 0.7619(2) 0.038(3) Uani 1 d . .
O7 O 0.5604(6) 0.0554(6) 0.7944(2) 0.056(3) Uani 1 d DU .
O8 O 0.6385(5) 0.1295(5) 0.7966(2) 0.047(3) Uani 1 d DU .
O9 O 0.5550(5) 0.1953(6) 0.7180(2) 0.045(3) Uani 1 d DU .
O10 O 0.6583(5) 0.1527(5) 0.7286(2) 0.043(3) Uani 1 d DU .
O11 O 0.7243(6) 0.0498(7) 0.7236(2) 0.066(4) Uani 1 d DU .
O12 O 0.5600(5) 0.2764(5) 0.7576(2) 0.051(4) Uani 1 d U .
O13 O 0.6578(5) 0.2355(6) 0.7673(2) 0.046(3) Uani 1 d U .
O14 O 0.7748(5) 0.0411(6) 0.7669(2) 0.050(4) Uani 1 d U .
O15 O 0.7435(5) 0.1483(6) 0.7643(2) 0.042(3) Uani 1 d U .
C16 C 0.6031(9) 0.0898(8) 0.8043(3) 0.059(5) Uiso 1 d DU .
C17A C 0.6185(14) 0.0646(14) 0.8274(4) 0.093(18) Uiso 0.350(14) d PGDU 1
C18A C 0.6640(12) 0.0993(14) 0.8390(4) 0.028(11) Uiso 0.350(14) d PGDU 1
C19A C 0.6651(11) 0.0937(13) 0.8607(4) 0.053(14) Uiso 0.350(14) d PGDU 1
C20A C 0.6207(10) 0.0533(13) 0.8708(4) 0.030(10) Uiso 0.350(14) d PGDU 1
C21A C 0.5752(12) 0.0186(15) 0.8592(5) 0.060(14) Uiso 0.350(14) d PGDU 1
C22A C 0.5740(15) 0.0243(15) 0.8375(5) 0.084(16) Uiso 0.350(14) d PGDU 1
C23A C 0.6282(9) 0.0427(8) 0.8929(3) 0.047(12) Uiso 0.350(14) d PGDU 1
C24A C 0.6916(11) 0.0325(10) 0.8998(3) 0.092(18) Uiso 0.350(14) d PGDU 1
C25A C 0.7036(14) 0.0188(13) 0.9207(3) 0.053(13) Uiso 0.350(14) d PGU 1
C26A C 0.6521(17) 0.0153(13) 0.9348(3) 0.118(20) Uiso 0.350(14) d PGU 1
C27A C 0.5887(15) 0.0256(15) 0.9280(3) 0.118(21) Uiso 0.350(14) d PGU 1
C28A C 0.5767(12) 0.0393(13) 0.9070(3) 0.107(18) Uiso 0.350(14) d PGDU 1
C17B C 0.6082(8) 0.0749(8) 0.8273(3) 0.039(8) Uiso 0.650(14) d PGDU 2
C18B C 0.6331(10) 0.1211(7) 0.8411(3) 0.069(9) Uiso 0.650(14) d PGDU 2
C19B C 0.6480(9) 0.1038(6) 0.8616(3) 0.109(14) Uiso 0.650(14) d PGDU 2
C20B C 0.6380(6) 0.0402(6) 0.8683(3) 0.096(12) Uiso 0.650(14) d PGDU 2
C21B C 0.6132(10) -0.0061(6) 0.8546(3) 0.108(12) Uiso 0.650(14) d PGDU 2
C22B C 0.5983(10) 0.0113(7) 0.8341(3) 0.117(14) Uiso 0.650(14) d PGDU 2
C23B C 0.6383(12) 0.0309(9) 0.8899(4) 0.101(12) Uiso 0.650(14) d PGDU 2
C24B C 0.6624(13) -0.0273(9) 0.8978(5) 0.141(16) Uiso 0.650(14) d PGDU 2
C25B C 0.6683(14) -0.0357(13) 0.9194(5) 0.137(16) Uiso 0.650(14) d PGU 2
C26B C 0.6500(15) 0.0141(17) 0.9329(4) 0.123(15) Uiso 0.650(14) d PGU 2
C27B C 0.6259(15) 0.0723(15) 0.9249(5) 0.178(18) Uiso 0.650(14) d PGU 2
C28B C 0.6200(13) 0.0807(10) 0.9034(5) 0.150(17) Uiso 0.650(14) d PGDU 2
C29A C 0.6100(12) 0.1722(12) 0.7152(5) 0.036(7) Uiso 0.576(11) d PDU 1
C30A C 0.6260(8) 0.1625(11) 0.6931(3) 0.050(9) Uiso 0.576(11) d PGDU 1
C31A C 0.5768(7) 0.1584(13) 0.6782(4) 0.095(14) Uiso 0.576(11) d PGDU 1
C32A C 0.5923(10) 0.1550(14) 0.6570(3) 0.122(16) Uiso 0.576(11) d PGDU 1
C33A C 0.6571(11) 0.1557(13) 0.6507(3) 0.097(13) Uiso 0.576(11) d PGDU 1
C34A C 0.7064(9) 0.1598(12) 0.6656(4) 0.084(12) Uiso 0.576(11) d PGDU 1
C35A C 0.6908(8) 0.1632(11) 0.6868(3) 0.059(10) Uiso 0.576(11) d PGDU 1
C36A C 0.6780(15) 0.1590(16) 0.6260(7) 0.166(18) Uiso 0.576(11) d PGDU 1
C37A C 0.6341(16) 0.1403(20) 0.6106(7) 0.190(20) Uiso 0.576(11) d PGDU 1
C38A C 0.6506(23) 0.1465(22) 0.5896(7) 0.242(25) Uiso 0.576(11) d PGU 1
C39A C 0.7110(27) 0.1716(21) 0.5840(8) 0.241(27) Uiso 0.576(11) d PGU 1
C40A C 0.7550(21) 0.1903(21) 0.5994(9) 0.278(28) Uiso 0.576(11) d PGU 1
C41A C 0.7385(16) 0.1840(19) 0.6204(8) 0.230(25) Uiso 0.576(11) d PGDU 1
C29B C 0.6857(20) 0.1077(17) 0.7164(8) 0.059(11) Uiso 0.424(11) d PDU 2
C30B C 0.6612(16) 0.1001(12) 0.6947(5) 0.103(16) Uiso 0.424(11) d PGDU 2
C31B C 0.6600(17) 0.1576(11) 0.6832(5) 0.087(14) Uiso 0.424(11) d PGDU 2
C32B C 0.6601(17) 0.1555(11) 0.6614(5) 0.095(15) Uiso 0.424(11) d PGDU 2
C33B C 0.6613(16) 0.0959(13) 0.6511(5) 0.067(13) Uiso 0.424(11) d PGDU 2
C34B C 0.6625(19) 0.0383(11) 0.6626(6) 0.110(20) Uiso 0.424(11) d PGDU 2
C35B C 0.6624(19) 0.0404(11) 0.6844(5) 0.158(26) Uiso 0.424(11) d PGDU 2
C36B C 0.6678(16) 0.0939(14) 0.6281(6) 0.075(14) Uiso 0.424(11) d PGDU 2
C37B C 0.6910(23) 0.1478(15) 0.6172(7) 0.179(22) Uiso 0.424(11) d PGDU 2
C38B C 0.7002(24) 0.1445(20) 0.5957(7) 0.180(21) Uiso 0.424(11) d PGU 2
C39B C 0.6863(21) 0.0873(23) 0.5850(6) 0.120(21) Uiso 0.424(11) d PGU 2
C40B C 0.6631(19) 0.0333(18) 0.5958(6) 0.115(21) Uiso 0.424(11) d PGU 2
C41B C 0.6538(16) 0.0366(13) 0.6173(6) 0.078(15) Uiso 0.424(11) d PGDU 2
C43 C 0.6163(10) 0.2787(10) 0.7652(3) 0.052(5) Uiso 1 d U .
C44 C 0.6338(6) 0.3480(5) 0.7738(2) 0.055(5) Uiso 1 d GU .
C45 C 0.5900(5) 0.3996(6) 0.7731(2) 0.050(5) Uiso 1 d GU .
C46 C 0.6092(6) 0.4612(5) 0.7796(2) 0.067(6) Uiso 1 d GU .
C47 C 0.6723(7) 0.4714(5) 0.7869(3) 0.071(7) Uiso 1 d GU .
C48 C 0.7161(5) 0.4198(8) 0.7876(3) 0.096(8) Uiso 1 d GU .
C49 C 0.6969(6) 0.3582(6) 0.7810(3) 0.081(7) Uiso 1 d GU .
C50 C 0.6967(8) 0.5326(6) 0.7941(3) 0.066(6) Uiso 1 d GU .
C51 C 0.6781(8) 0.5870(9) 0.7826(2) 0.090(8) Uiso 1 d GU .
C52 C 0.6959(10) 0.6489(7) 0.7893(3) 0.175(14) Uiso 1 d GU .
C53 C 0.7323(10) 0.6564(7) 0.8075(4) 0.131(11) Uiso 1 d GU .
C54 C 0.7509(10) 0.6021(11) 0.8190(3) 0.146(12) Uiso 1 d GU .
C55 C 0.7331(9) 0.5401(8) 0.8123(3) 0.117(10) Uiso 1 d GU .
C56 C 0.7863(9) 0.1016(9) 0.7657(3) 0.042(5) Uiso 1 d U .
C57 C 0.8559(4) 0.1208(5) 0.7683(2) 0.045(5) Uiso 1 d GU .
C58 C 0.9048(6) 0.0746(4) 0.7658(2) 0.060(6) Uiso 1 d GU .
C59 C 0.9697(5) 0.0924(5) 0.7681(2) 0.064(6) Uiso 1 d GU .
C60 C 0.9857(4) 0.1564(6) 0.7730(2) 0.045(5) Uiso 1 d GU .
C61 C 0.9368(6) 0.2026(4) 0.7755(2) 0.057(5) Uiso 1 d GU .
C62 C 0.8719(5) 0.1848(5) 0.7732(2) 0.050(5) Uiso 1 d GU .
C63 C 1.0573(5) 0.1749(7) 0.7753(2) 0.062(6) Uiso 1 d GU .
C64 C 1.1012(7) 0.1274(5) 0.7818(3) 0.067(6) Uiso 1 d GU .
C65 C 1.1673(6) 0.1416(6) 0.7827(3) 0.076(7) Uiso 1 d GU .
C66 C 1.1896(5) 0.2031(7) 0.7771(2) 0.072(6) Uiso 1 d GU .
C67 C 1.1457(7) 0.2506(5) 0.7707(2) 0.078(7) Uiso 1 d GU .
C68 C 1.0795(6) 0.2365(6) 0.7697(3) 0.087(8) Uiso 1 d GU .
C69 C 0.4951(21) 0.4584(12) 0.8259(7) 0.150(23) Uiso 0.50 d PGU .
C70 C 0.4552(13) 0.4094(17) 0.8181(6) 0.069(12) Uiso 0.50 d PGU .
C71 C 0.4790(15) 0.3463(14) 0.8161(6) 0.097(15) Uiso 0.50 d PGU .
C72 C 0.5427(17) 0.3322(14) 0.8219(6) 0.077(13) Uiso 0.50 d PGU .
C73 C 0.5826(13) 0.3813(20) 0.8297(7) 0.150(22) Uiso 0.50 d PGU .
C74 C 0.5588(19) 0.4443(17) 0.8317(7) 0.135(20) Uiso 0.50 d PGU .
H18A H 0.6938(16) 0.1263(20) 0.8323(5) 0.034 Uiso 0.350(14) calc PR 1
H19A H 0.6956(17) 0.1169(20) 0.8685(5) 0.063 Uiso 0.350(14) calc PR 1
H21A H 0.5454(17) -0.0084(21) 0.8659(5) 0.072 Uiso 0.350(14) calc PR 1
H22A H 0.5436(21) 0.0011(22) 0.8297(5) 0.101 Uiso 0.350(14) calc PR 1
H24A H 0.7260(9) 0.0348(13) 0.8903(3) 0.111 Uiso 0.350(14) calc PR 1
H25A H 0.7460(15) 0.0119(17) 0.9253(4) 0.064 Uiso 0.350(14) calc PR 1
H26A H 0.6601(19) 0.0061(15) 0.9489(3) 0.141 Uiso 0.350(14) calc PR 1
H27A H 0.5542(17) 0.0233(19) 0.9374(3) 0.141 Uiso 0.350(14) calc PR 1
H28A H 0.5343(11) 0.0462(17) 0.9024(3) 0.129 Uiso 0.350(14) calc PR 1
H18B H 0.6397(14) 0.1637(8) 0.8366(3) 0.083 Uiso 0.650(14) calc PR 2
H19B H 0.6646(13) 0.1347(7) 0.8708(3) 0.130 Uiso 0.650(14) calc PR 2
H21B H 0.6066(15) -0.0486(6) 0.8591(3) 0.129 Uiso 0.650(14) calc PR 2
H22B H 0.5817(15) -0.0197(9) 0.8249(3) 0.141 Uiso 0.650(14) calc PR 2
H24B H 0.6746(18) -0.0606(10) 0.8888(6) 0.170 Uiso 0.650(14) calc PR 2
H25B H 0.6844(19) -0.0747(15) 0.9247(6) 0.165 Uiso 0.650(14) calc PR 2
H26B H 0.6539(20) 0.0084(23) 0.9473(4) 0.148 Uiso 0.650(14) calc PR 2
H27B H 0.6137(21) 0.1055(18) 0.9340(5) 0.214 Uiso 0.650(14) calc PR 2
H28B H 0.6039(19) 0.1196(11) 0.8981(6) 0.180 Uiso 0.650(14) calc PR 2
H31A H 0.5334(7) 0.1580(19) 0.6824(5) 0.114 Uiso 0.576(11) calc PR 1
H32A H 0.5593(12) 0.1523(21) 0.6471(4) 0.147 Uiso 0.576(11) calc PR 1
H34A H 0.7498(9) 0.1603(18) 0.6614(4) 0.101 Uiso 0.576(11) calc PR 1
H35A H 0.7238(9) 0.1660(17) 0.6967(4) 0.071 Uiso 0.576(11) calc PR 1
H37A H 0.5936(18) 0.1235(29) 0.6144(8) 0.228 Uiso 0.576(11) calc PR 1
H38A H 0.6212(29) 0.1340(32) 0.5793(8) 0.291 Uiso 0.576(11) calc PR 1
H39A H 0.7221(34) 0.1758(29) 0.5699(8) 0.289 Uiso 0.576(11) calc PR 1
H40A H 0.7954(25) 0.2071(30) 0.5957(11) 0.333 Uiso 0.576(11) calc PR 1
H41A H 0.7679(19) 0.1966(29) 0.6308(9) 0.276 Uiso 0.576(11) calc PR 1
H31B H 0.6592(26) 0.1975(12) 0.6901(6) 0.104 Uiso 0.424(11) calc PR 2
H32B H 0.6593(26) 0.1940(12) 0.6538(6) 0.114 Uiso 0.424(11) calc PR 2
H34B H 0.6633(27) -0.0016(12) 0.6557(6) 0.132 Uiso 0.424(11) calc PR 2
H35B H 0.6632(28) 0.0019(12) 0.6920(6) 0.189 Uiso 0.424(11) calc PR 2
H37B H 0.7003(33) 0.1862(16) 0.6244(8) 0.214 Uiso 0.424(11) calc PR 2
H38B H 0.7157(34) 0.1806(24) 0.5884(8) 0.217 Uiso 0.424(11) calc PR 2
H39B H 0.6925(28) 0.0851(30) 0.5706(6) 0.144 Uiso 0.424(11) calc PR 2
H40B H 0.6538(29) -0.0050(21) 0.5886(7) 0.138 Uiso 0.424(11) calc PR 2
H41B H 0.6383(25) 0.0005(15) 0.6246(7) 0.094 Uiso 0.424(11) calc PR 2
H45 H 0.5478(6) 0.3928(9) 0.7683(3) 0.061 Uiso 1 calc R .
H46 H 0.5799(8) 0.4957(7) 0.7792(4) 0.080 Uiso 1 calc R .
H48 H 0.7583(6) 0.4266(10) 0.7924(4) 0.116 Uiso 1 calc R .
H49 H 0.7262(8) 0.3237(8) 0.7815(4) 0.098 Uiso 1 calc R .
H51 H 0.6537(11) 0.5820(14) 0.7704(3) 0.108 Uiso 1 calc R .
H52 H 0.6834(14) 0.6853(9) 0.7816(5) 0.210 Uiso 1 calc R .
H53 H 0.7442(14) 0.6979(9) 0.8120(5) 0.157 Uiso 1 calc R .
H54 H 0.7753(13) 0.6071(16) 0.8312(3) 0.175 Uiso 1 calc R .
H55 H 0.7456(13) 0.5038(11) 0.8200(4) 0.141 Uiso 1 calc R .
H58 H 0.8940(8) 0.0318(5) 0.7625(3) 0.072 Uiso 1 calc R .
H59 H 1.0024(7) 0.0615(7) 0.7664(3) 0.077 Uiso 1 calc R .
H61 H 0.9475(8) 0.2454(5) 0.7788(3) 0.069 Uiso 1 calc R .
H62 H 0.8392(6) 0.2157(6) 0.7749(3) 0.060 Uiso 1 calc R .
H64 H 1.0863(10) 0.0862(6) 0.7855(4) 0.081 Uiso 1 calc R .
H65 H 1.1967(8) 0.1098(8) 0.7870(4) 0.091 Uiso 1 calc R .
H66 H 1.2338(5) 0.2126(10) 0.7778(3) 0.086 Uiso 1 calc R .
H67 H 1.1606(10) 0.2918(6) 0.7669(3) 0.093 Uiso 1 calc R .
H68 H 1.0501(9) 0.2682(8) 0.7654(4) 0.105 Uiso 1 calc R .

loop_
_atom_type_symbol
_atom_type_description
_atom_type_scat_dispersion_real
_atom_type_scat_dispersion_imag
_atom_type_scat_source
C C 0.0033 0.0016 'International Tables Vol C Tables 4.2.6.8 and 6.1.1.4'
H H 0.0000 0.0000 'International Tables Vol C Tables 4.2.6.8 and 6.1.1.4'
O O 0.0106 0.0060 'International Tables Vol C Tables 4.2.6.8 and 6.1.1.4'
Mn Mn 0.3368 0.7283 'International Tables Vol C Tables 4.2.6.8 and 6.1.1.4'

loop_
_geom_angle_atom_site_label_1
_geom_angle_atom_site_label_2
_geom_angle_atom_site_label_3
_geom_angle
_geom_angle_site_symmetry_1
_geom_angle_site_symmetry_3
_geom_angle_publ_flag
O6 Mn1 O5 84.8(5) . . ?
O6 Mn1 O4 89.8(5) . . ?
O5 Mn1 O4 88.5(5) . . ?
O6 Mn1 O7 92.5(5) . . ?
O5 Mn1 O7 91.3(5) . . ?
O4 Mn1 O7 177.7(6) . . ?
O6 Mn1 O4 174.9(5) . 11_556 ?
O5 Mn1 O4 96.1(5) . 11_556 ?
O4 Mn1 O4 85.3(5) . 11_556 ?
O7 Mn1 O4 92.5(5) . 11_556 ?
O6 Mn1 O4 98.6(5) . 12_546 ?
O5 Mn1 O4 172.7(5) . 12_546 ?
O4 Mn1 O4 85.0(5) . 12_546 ?
O7 Mn1 O4 95.0(5) . 12_546 ?
O4 Mn1 O4 80.0(5) 11_556 12_546 ?
O6 Mn1 Mn2 42.7(3) . . ?
O5 Mn1 Mn2 42.8(4) . . ?
O4 Mn1 Mn2 94.6(4) . . ?
O7 Mn1 Mn2 86.8(4) . . ?
O4 Mn1 Mn2 138.8(4) 11_556 . ?
O4 Mn1 Mn2 141.2(4) 12_546 . ?
O6 Mn1 Mn1 88.9(4) . 12_546 ?
O5 Mn1 Mn1 131.6(4) . 12_546 ?
O4 Mn1 Mn1 43.4(4) . 12_546 ?
O7 Mn1 Mn1 137.0(4) . 12_546 ?
O4 Mn1 Mn1 86.8(3) 11_556 12_546 ?
O4 Mn1 Mn1 42.5(3) 12_546 12_546 ?
Mn2 Mn1 Mn1 120.55(15) . 12_546 ?
O6 Mn1 Mn1 132.8(4) . 11_556 ?
O5 Mn1 Mn1 86.3(4) . 11_556 ?
O4 Mn1 Mn1 43.7(3) . 11_556 ?
O7 Mn1 Mn1 134.0(4) . 11_556 ?
O4 Mn1 Mn1 42.5(3) 11_556 11_556 ?
O4 Mn1 Mn1 86.6(3) 12_546 11_556 ?
Mn2 Mn1 Mn1 119.2(2) . 11_556 ?
Mn1 Mn1 Mn1 63.89(11) 12_546 11_556 ?
O6 Mn1 Mn1 138.1(4) . 2_655 ?
O5 Mn1 Mn1 135.7(4) . 2_655 ?
O4 Mn1 Mn1 82.8(3) . 2_655 ?
O7 Mn1 Mn1 95.8(4) . 2_655 ?
O4 Mn1 Mn1 40.1(3) 11_556 2_655 ?
O4 Mn1 Mn1 39.9(3) 12_546 2_655 ?
Mn2 Mn1 Mn1 177.12(10) . 2_655 ?
Mn1 Mn1 Mn1 58.05(5) 12_546 2_655 ?
Mn1 Mn1 Mn1 58.05(5) 11_556 2_655 ?
O13 Mn2 O5 173.7(5) . . ?
O13 Mn2 O6 98.4(5) . . ?
O5 Mn2 O6 82.0(4) . . ?
O13 Mn2 O15 82.5(5) . . ?
O5 Mn2 O15 97.0(4) . . ?
O6 Mn2 O15 177.9(5) . . ?
O13 Mn2 O10 94.5(5) . . ?
O5 Mn2 O10 91.8(4) . . ?
O6 Mn2 O10 93.4(5) . . ?
O15 Mn2 O10 88.4(5) . . ?
O13 Mn2 O8 89.6(5) . . ?
O5 Mn2 O8 84.1(5) . . ?
O6 Mn2 O8 84.8(5) . . ?
O15 Mn2 O8 93.3(5) . . ?
O10 Mn2 O8 175.7(4) . . ?
O13 Mn2 Mn1 137.1(4) . . ?
O5 Mn2 Mn1 42.0(3) . . ?
O6 Mn2 Mn1 40.5(3) . . ?
O15 Mn2 Mn1 138.1(4) . . ?
O10 Mn2 Mn1 98.9(3) . . ?
O8 Mn2 Mn1 77.3(3) . . ?
O5 Mn3 O6 91.4(5) 12_546 . ?
O5 Mn3 O12 172.9(5) 12_546 . ?
O6 Mn3 O12 93.8(5) . . ?
O5 Mn3 O14 92.3(5) 12_546 12_546 ?
O6 Mn3 O14 176.3(5) . 12_546 ?
O12 Mn3 O14 82.6(5) . 12_546 ?
O5 Mn3 O9 89.0(5) 12_546 . ?
O6 Mn3 O9 96.3(5) . . ?
O12 Mn3 O9 95.3(5) . . ?
O14 Mn3 O9 83.2(5) 12_546 . ?
O5 Mn3 O11 92.0(5) 12_546 12_546 ?
O6 Mn3 O11 91.0(5) . 12_546 ?
O12 Mn3 O11 83.0(5) . 12_546 ?
O14 Mn3 O11 89.5(5) 12_546 12_546 ?
O9 Mn3 O11 172.6(5) . 12_546 ?
Mn1 O4 Mn1 94.1(5) . 12_546 ?
Mn1 O4 Mn1 93.8(5) . 11_556 ?
Mn1 O4 Mn1 100.0(5) 12_546 11_556 ?
Mn3 O5 Mn1 135.2(7) 11_556 . ?
Mn3 O5 Mn2 127.9(6) 11_556 . ?
Mn1 O5 Mn2 95.2(5) . . ?
Mn1 O6 Mn2 96.8(5) . . ?
Mn1 O6 Mn3 134.3(6) . . ?
Mn2 O6 Mn3 120.9(6) . . ?
C16 O7 Mn1 125.1(12) . . ?
C16 O8 Mn2 124.4(12) . . ?
C29A O9 Mn3 125.6(17) . . ?
C29B O10 Mn2 124.3(20) . . ?
C29A O10 Mn2 125.7(15) . . ?
C29B O11 Mn3 124.7(18) . 11_556 ?
C43 O12 Mn3 132.3(12) . . ?
C43 O13 Mn2 129.0(13) . . ?
C56 O14 Mn3 126.3(12) . 11_556 ?
C56 O15 Mn2 130.5(12) . . ?
O8 C16 O7 125.9(20) . . ?
O8 C16 C17B 119.7(16) . . ?
O7 C16 C17B 114.4(15) . . ?
O8 C16 C17A 118.6(15) . . ?
O7 C16 C17A 114.1(14) . . ?
C18A C17A C22A 120.0 . . ?
C18A C17A C16 117.5(10) . . ?
C22A C17A C16 119.4(10) . . ?
C19A C18A C17A 120.0 . . ?
C20A C19A C18A 120.0 . . ?
C19A C20A C21A 120.0 . . ?
C19A C20A C23A 118.3(10) . . ?
C21A C20A C23A 121.3(10) . . ?
C22A C21A C20A 120.0 . . ?
C21A C22A C17A 120.0 . . ?
C24A C23A C28A 120.0 . . ?
C24A C23A C20A 115.7(8) . . ?
C28A C23A C20A 124.2(8) . . ?
C25A C24A C23A 120.0 . . ?
C26A C25A C24A 120.0 . . ?
C25A C26A C27A 120.0 . . ?
C26A C27A C28A 120.0 . . ?
C27A C28A C23A 120.0 . . ?
C18B C17B C22B 120.0 . . ?
C18B C17B C16 120.3(9) . . ?
C22B C17B C16 118.8(9) . . ?
C17B C18B C19B 120.0 . . ?
C18B C19B C20B 120.0 . . ?
C23B C20B C21B 122.2(9) . . ?
C23B C20B C19B 115.8(8) . . ?
C21B C20B C19B 120.0 . . ?
C22B C21B C20B 120.0 . . ?
C21B C22B C17B 120.0 . . ?
C20B C23B C24B 118.8(11) . . ?
C20B C23B C28B 121.0(11) . . ?
C24B C23B C28B 120.0 . . ?
C25B C24B C23B 120.0 . . ?
C24B C25B C26B 120.0 . . ?
C27B C26B C25B 120.0 . . ?
C28B C27B C26B 120.0 . . ?
C27B C28B C23B 120.0 . . ?
O9 C29A O10 133.2(27) . . ?
O9 C29A C30A 113.3(20) . . ?
O10 C29A C30A 113.5(19) . . ?
C31A C30A C35A 120.0 . . ?
C31A C30A C29A 120.3(10) . . ?
C35A C30A C29A 119.5(10) . . ?
C32A C31A C30A 120.0 . . ?
C31A C32A C33A 120.0 . . ?
C34A C33A C32A 120.0 . . ?
C34A C33A C36A 117.7(9) . . ?
C32A C33A C36A 122.0(9) . . ?
C35A C34A C33A 120.0 . . ?
C34A C35A C30A 120.0 . . ?
C37A C36A C41A 120.0 . . ?
C37A C36A C33A 120.1(11) . . ?
C41A C36A C33A 119.8(11) . . ?
C36A C37A C38A 120.00(6) . . ?
C37A C38A C39A 120.00(6) . . ?
C40A C39A C38A 120.0 . . ?
C39A C40A C41A 120.0 . . ?
C40A C41A C36A 120.0 . . ?
O10 C29B C30B 118.5(30) . . ?
O10 C29B O11 126.4(37) . . ?
C30B C29B O11 112.4(28) . . ?
C31B C30B C35B 120.0 . . ?
C31B C30B C29B 114.1(11) . . ?
C35B C30B C29B 121.9(12) . . ?
C30B C31B C32B 120.0 . . ?
C33B C32B C31B 120.0 . . ?
C34B C33B C32B 120.0 . . ?
C34B C33B C36B 119.9(10) . . ?
C32B C33B C36B 119.8(10) . . ?
C35B C34B C33B 120.0 . . ?
C34B C35B C30B 120.0 . . ?
C37B C36B C41B 120.0 . . ?
C37B C36B C33B 120.2(11) . . ?
C41B C36B C33B 119.7(11) . . ?
C36B C37B C38B 120.0 . . ?
C39B C38B C37B 120.0 . . ?
C38B C39B C40B 120.0 . . ?
C41B C40B C39B 120.00(5) . . ?
C40B C41B C36B 120.0 . . ?
O13 C43 O12 130.4(18) . . ?
O13 C43 C44 117.1(17) . . ?
O12 C43 C44 112.5(16) . . ?
C45 C44 C49 120.0 . . ?
C45 C44 C43 122.0(12) . . ?
C49 C44 C43 117.8(12) . . ?
C46 C45 C44 120.0 . . ?
C45 C46 C47 120.0 . . ?
C46 C47 C48 120.0 . . ?
C46 C47 C50 124.4(12) . . ?
C48 C47 C50 115.6(12) . . ?
C47 C48 C49 120.0 . . ?
C48 C49 C44 120.0 . . ?
C51 C50 C55 120.0 . . ?
C51 C50 C47 116.1(14) . . ?
C55 C50 C47 123.8(14) . . ?
C52 C51 C50 120.0 . . ?
C53 C52 C51 120.0 . . ?
C54 C53 C52 120.0 . . ?
C53 C54 C55 120.0 . . ?
C54 C55 C50 120.0 . . ?
O14 C56 O15 126.9(16) . . ?
O14 C56 C57 115.4(15) . . ?
O15 C56 C57 117.3(15) . . ?
C58 C57 C62 120.0 . . ?
C58 C57 C56 119.9(11) . . ?
C62 C57 C56 120.1(11) . . ?
C57 C58 C59 120.0 . . ?
C60 C59 C58 120.0 . . ?
C59 C60 C61 120.0 . . ?
C59 C60 C63 119.0(9) . . ?
C61 C60 C63 121.0(9) . . ?
C62 C61 C60 120.0 . . ?
C61 C62 C57 120.0 . . ?
C64 C63 C68 120.0 . . ?
C64 C63 C60 118.6(10) . . ?
C68 C63 C60 121.2(10) . . ?
C63 C64 C65 120.0 . . ?
C66 C65 C64 120.0 . . ?
C67 C66 C65 120.0 . . ?
C66 C67 C68 120.0 . . ?
C67 C68 C63 120.0 . . ?
C70 C69 C74 120.0 . . ?
C70 C69 C69 142.0(32) . 2_665 ?
C74 C69 C69 95.5(37) . 2_665 ?
C69 C70 C71 120.0 . . ?
C72 C71 C70 120.00(6) . . ?
C71 C72 C73 120.00(5) . . ?
C74 C73 C72 120.00(5) . . ?
C73 C74 C69 120.00(6) . . ?
C19A C18A H18A 120.00(6) . . ?
C17A C18A H18A 120.0 . . ?
C20A C19A H19A 120.0 . . ?
C18A C19A H19A 120.00(6) . . ?
C22A C21A H21A 120.0 . . ?
C20A C21A H21A 120.0 . . ?
C21A C22A H22A 120.0 . . ?
C17A C22A H22A 120.0 . . ?
C25A C24A H24A 120.00(5) . . ?
C23A C24A H24A 120.0 . . ?
C26A C25A H25A 120.0 . . ?
C24A C25A H25A 120.00(5) . . ?
C25A C26A H26A 120.0 . . ?
C27A C26A H26A 120.0 . . ?
C26A C27A H27A 120.0 . . ?
C28A C27A H27A 120.0 . . ?
C27A C28A H28A 120.0 . . ?
C23A C28A H28A 120.0 . . ?
C17B C18B H18B 120.0 . . ?
C19B C18B H18B 120.0 . . ?
C18B C19B H19B 120.0 . . ?
C20B C19B H19B 120.0 . . ?
C22B C21B H21B 120.0 . . ?
C20B C21B H21B 120.0 . . ?
C21B C22B H22B 120.0 . . ?
C17B C22B H22B 120.0 . . ?
C25B C24B H24B 120.0 . . ?
C23B C24B H24B 120.0 . . ?
C24B C25B H25B 120.0 . . ?
C26B C25B H25B 120.0 . . ?
C27B C26B H26B 120.0 . . ?
C25B C26B H26B 120.0 . . ?
C28B C27B H27B 120.00(6) . . ?
C26B C27B H27B 120.0 . . ?
C27B C28B H28B 120.0 . . ?
C23B C28B H28B 120.0 . . ?
C32A C31A H31A 120.0 . . ?
C30A C31A H31A 120.0 . . ?
C31A C32A H32A 120.0 . . ?
C33A C32A H32A 120.0 . . ?
C35A C34A H34A 120.0 . . ?
C33A C34A H34A 120.0 . . ?
C34A C35A H35A 120.00(5) . . ?
C30A C35A H35A 120.0 . . ?
C36A C37A H37A 120.00(5) . . ?
C38A C37A H37A 120.0 . . ?
C37A C38A H38A 120.00(10) . . ?
C39A C38A H38A 120.00(9) . . ?
C40A C39A H39A 120.00(13) . . ?
C38A C39A H39A 120.00(6) . . ?
C39A C40A H40A 120.00(6) . . ?
C41A C40A H40A 120.00(8) . . ?
C40A C41A H41A 120.00(11) . . ?
C36A C41A H41A 120.00(7) . . ?
C30B C31B H31B 120.00(5) . . ?
C32B C31B H31B 120.00(7) . . ?
C33B C32B H32B 120.0 . . ?
C31B C32B H32B 120.00(7) . . ?
C35B C34B H34B 120.0 . . ?
C33B C34B H34B 120.00(5) . . ?
C34B C35B H35B 120.0 . . ?
C30B C35B H35B 120.00(5) . . ?
C36B C37B H37B 120.00(6) . . ?
C38B C37B H37B 120.00(10) . . ?
C39B C38B H38B 120.00(5) . . ?
C37B C38B H38B 120.00(10) . . ?
C38B C39B H39B 120.00(9) . . ?
C40B C39B H39B 120.00(5) . . ?
C41B C40B H40B 120.00(6) . . ?
C39B C40B H40B 120.00(6) . . ?
C40B C41B H41B 120.0 . . ?
C36B C41B H41B 120.00(5) . . ?
C46 C45 H45 120.0 . . ?
C44 C45 H45 120.0 . . ?
C45 C46 H46 120.0 . . ?
C47 C46 H46 120.0 . . ?
C47 C48 H48 120.0 . . ?
C49 C48 H48 120.0 . . ?
C48 C49 H49 120.0 . . ?
C44 C49 H49 120.0 . . ?
C52 C51 H51 120.0 . . ?
C50 C51 H51 120.0 . . ?
C53 C52 H52 120.00(7) . . ?
C51 C52 H52 120.0 . . ?
C54 C53 H53 120.0 . . ?
C52 C53 H53 120.0 . . ?
C53 C54 H54 120.0 . . ?
C55 C54 H54 120.0 . . ?
C54 C55 H55 120.0 . . ?
C50 C55 H55 120.0 . . ?
C57 C58 H58 120.0 . . ?
C59 C58 H58 120.0 . . ?
C60 C59 H59 120.0 . . ?
C58 C59 H59 120.0 . . ?
C62 C61 H61 120.0 . . ?
C60 C61 H61 120.0 . . ?
C61 C62 H62 120.0 . . ?
C57 C62 H62 120.0 . . ?
C63 C64 H64 120.0 . . ?
C65 C64 H64 120.0 . . ?
C66 C65 H65 120.00(5) . . ?
C64 C65 H65 120.0 . . ?
C67 C66 H66 120.0 . . ?
C65 C66 H66 120.0 . . ?
C66 C67 H67 120.0 . . ?
C68 C67 H67 120.0 . . ?
C67 C68 H68 120.0 . . ?
C63 C68 H68 120.0 . . ?

loop_
_geom_bond_atom_site_label_1
_geom_bond_atom_site_label_2
_geom_bond_distance
_geom_bond_site_symmetry_2
_geom_bond_publ_flag
Mn1 O6 1.829(11) . ?
Mn1 O5 1.878(11) . ?
Mn1 O4 1.904(11) . ?
Mn1 O7 1.914(11) . ?
Mn1 O4 1.938(12) 11_556 ?
Mn1 O4 1.946(11) 12_546 ?
Mn1 Mn2 2.794(4) . ?
Mn1 Mn1 2.812(4) 12_546 ?
Mn1 Mn1 2.812(4) 11_556 ?
Mn1 Mn1 2.976(5) 2_655 ?
Mn2 O13 1.892(12) . ?
Mn2 O5 1.905(12) . ?
Mn2 O6 1.907(11) . ?
Mn2 O15 1.926(11) . ?
Mn2 O10 2.184(11) . ?
Mn2 O8 2.205(12) . ?
Mn3 O5 1.840(11) 12_546 ?
Mn3 O6 1.915(11) . ?
Mn3 O12 1.954(12) . ?
Mn3 O14 1.979(11) 12_546 ?
Mn3 O9 2.139(11) . ?
Mn3 O11 2.216(12) 12_546 ?
O4 Mn1 1.938(12) 12_546 ?
O4 Mn1 1.946(11) 11_556 ?
O5 Mn3 1.840(11) 11_556 ?
O7 C16 1.29(2) . ?
O8 C16 1.20(2) . ?
O9 C29A 1.24(3) . ?
O10 C29B 1.33(5) . ?
O10 C29A 1.37(3) . ?
O11 C29B 1.50(4) . ?
O11 Mn3 2.216(12) 11_556 ?
O12 C43 1.25(2) . ?
O13 C43 1.24(2) . ?
O14 C56 1.27(2) . ?
O14 Mn3 1.979(11) 11_556 ?
O15 C56 1.30(2) . ?
C16 C17B 1.51(3) . ?
C16 C17A 1.60(3) . ?
C17A C18A 1.39 . ?
C17A C22A 1.39 . ?
C18A C19A 1.39 . ?
C19A C20A 1.39 . ?
C20A C21A 1.39 . ?
C20A C23A 1.44(4) . ?
C21A C22A 1.39 . ?
C23A C24A 1.39 . ?
C23A C28A 1.39 . ?
C24A C25A 1.39 . ?
C25A C26A 1.39 . ?
C26A C27A 1.39 . ?
C27A C28A 1.39 . ?
C17B C18B 1.39 . ?
C17B C22B 1.39 . ?
C18B C19B 1.39 . ?
C19B C20B 1.39 . ?
C20B C23B 1.39(3) . ?
C20B C21B 1.39 . ?
C21B C22B 1.39 . ?
C23B C24B 1.39 . ?
C23B C28B 1.39 . ?
C24B C25B 1.39 . ?
C25B C26B 1.39 . ?
C26B C27B 1.39 . ?
C27B C28B 1.39 . ?
C29A C30A 1.47(4) . ?
C30A C31A 1.39 . ?
C30A C35A 1.39 . ?
C31A C32A 1.39 . ?
C32A C33A 1.39 . ?
C33A C34A 1.39 . ?
C33A C36A 1.63(5) . ?
C34A C35A 1.39 . ?
C36A C37A 1.39 . ?
C36A C41A 1.39 . ?
C37A C38A 1.39 . ?
C38A C39A 1.39 . ?
C39A C40A 1.39 . ?
C40A C41A 1.39 . ?
C29B C30B 1.48(6) . ?
C30B C31B 1.39 . ?
C30B C35B 1.39 . ?
C31B C32B 1.39 . ?
C32B C33B 1.39 . ?
C33B C34B 1.39 . ?
C33B C36B 1.48(5) . ?
C34B C35B 1.39 . ?
C36B C37B 1.39 . ?
C36B C41B 1.39 . ?
C37B C38B 1.39 . ?
C38B C39B 1.39 . ?
C39B C40B 1.39 . ?
C40B C41B 1.39 . ?
C43 C44 1.57(2) . ?
C44 C45 1.39 . ?
C44 C49 1.39 . ?
C45 C46 1.39 . ?
C46 C47 1.39 . ?
C47 C48 1.39 . ?
C47 C50 1.430(15) . ?
C48 C49 1.39 . ?
C50 C51 1.39 . ?
C50 C55 1.39 . ?
C51 C52 1.39 . ?
C52 C53 1.39 . ?
C53 C54 1.39 . ?
C54 C55 1.39 . ?
C56 C57 1.49(2) . ?
C57 C58 1.39 . ?
C57 C62 1.39 . ?
C58 C59 1.39 . ?
C59 C60 1.39 . ?
C60 C61 1.39 . ?
C60 C63 1.524(13) . ?
C61 C62 1.39 . ?
C63 C64 1.39 . ?
C63 C68 1.39 . ?
C64 C65 1.39 . ?
C65 C66 1.39 . ?
C66 C67 1.39 . ?
C67 C68 1.39 . ?
C69 C70 1.39 . ?
C69 C74 1.39 . ?
C69 C69 1.72(5) 2_665 ?
C70 C71 1.39 . ?
C71 C72 1.39 . ?
C72 C73 1.39 . ?
C73 C74 1.39 . ?
C18A H18A 0.93 . ?
C19A H19A 0.93 . ?
C21A H21A 0.93 . ?
C22A H22A 0.93 . ?
C24A H24A 0.93 . ?
C25A H25A 0.93 . ?
C26A H26A 0.93 . ?
C27A H27A 0.93 . ?
C28A H28A 0.93 . ?
C18B H18B 0.93 . ?
C19B H19B 0.93 . ?
C21B H21B 0.93 . ?
C22B H22B 0.93 . ?
C24B H24B 0.93 . ?
C25B H25B 0.93 . ?
C26B H26B 0.93 . ?
C27B H27B 0.93 . ?
C28B H28B 0.93 . ?
C31A H31A 0.93 . ?
C32A H32A 0.93 . ?
C34A H34A 0.93 . ?
C35A H35A 0.93 . ?
C37A H37A 0.93 . ?
C38A H38A 0.93 . ?
C39A H39A 0.93 . ?
C40A H40A 0.930(2) . ?
C41A H41A 0.93 . ?
C31B H31B 0.93 . ?
C32B H32B 0.93 . ?
C34B H34B 0.93 . ?
C35B H35B 0.93 . ?
C37B H37B 0.93 . ?
C38B H38B 0.9300(13) . ?
C39B H39B 0.93 . ?
C40B H40B 0.93 . ?
C41B H41B 0.93 . ?
C45 H45 0.93 . ?
C46 H46 0.93 . ?
C48 H48 0.93 . ?
C49 H49 0.93 . ?
C51 H51 0.93 . ?
C52 H52 0.93 . ?
C53 H53 0.93 . ?
C54 H54 0.93 . ?
C55 H55 0.93 . ?
C58 H58 0.93 . ?
C59 H59 0.93 . ?
C61 H61 0.93 . ?
C62 H62 0.93 . ?
C64 H64 0.93 . ?
C65 H65 0.93 . ?
C66 H66 0.93 . ?
C67 H67 0.93 . ?
C68 H68 0.93 . ?
